data_7158866
loop_
_publ_author_name
'Churchman, Luke R.'
'Salisbury, Lauren J.'
'De Voss, James Joseph'

_publ_section_title
;
 Synthesis of Obtusifoliol and Analogues as CYP51 Substrates
;
_journal_name_full 'Organic &amp; Biomolecular Chemistry'
_journal_paper_doi 10.1039/D2OB01307J
_journal_year 2022
_chemical_absolute_configuration rm
_chemical_formula_sum 'C30 H48.8 O'
_chemical_formula_weight 425.49
_space_group_IT_number 4
_space_group_name_Hall 'P 2yb'
_space_group_name_H-M_alt 'P 1 21 1'
_symmetry_cell_setting monoclinic
_symmetry_Int_Tables_number 4
_symmetry_space_group_name_Hall 'P 2yb'
_symmetry_space_group_name_H-M 'P 1 21 1'
_atom_sites_solution_hydrogens mixed
_audit_conform_dict_location ftp://ftp.iucr.org/pub/cif_core.dic
_audit_conform_dict_name cif_core.dic
_audit_conform_dict_version 2.4.5
_audit_creation_date 2021-12-13T13:57:04-00:00
_audit_creation_method 'WinGX routine CIF_UPDATE'
_audit_update_record
;
2022-01-12 deposited with the CCDC.	2022-08-25 downloaded from the CCDC.
;
_cell_angle_alpha 90
_cell_angle_beta 99.087(4)
_cell_angle_gamma 90
_cell_formula_units_Z 2
_cell_length_a 7.5487(3)
_cell_length_b 9.0604(3)
_cell_length_c 19.9497(8)
_cell_measurement_reflns_used 5556
_cell_measurement_temperature 190(2)
_cell_measurement_theta_max 61.43
_cell_measurement_theta_min 4.46
_cell_measurement_wavelength 1.54184
_cell_volume 1347.32(9)
_computing_cell_refinement 'CrysalisPro (Agilent Technologies,     )'
_computing_data_collection 'CrysalisPro (Agilent Technologies,     )'
_computing_data_reduction 'CrysalisPro (Agilent Technologies,     )'
_computing_molecular_graphics 'Ortep for Windows (Farrugia, 2012)'
_computing_publication_material 'WinGX publication routines (Farrugia, 2012)'
_computing_structure_refinement 'SHELXL-2018/1 (Sheldrick, 2018)'
_diffrn_ambient_temperature 190(2)
_diffrn_detector 'CCD plate'
_diffrn_detector_area_resol_mean 8.02
_diffrn_measured_fraction_theta_full 0.993
_diffrn_measured_fraction_theta_max 0.993
_diffrn_measurement_device '\k-geometry diffractometer'
_diffrn_measurement_device_type 'Agilent Technologies Xcalibur, EosS2, Gemini ultra'
_diffrn_measurement_method '\w scans'
_diffrn_orient_matrix_UB_11 -0.037006
_diffrn_orient_matrix_UB_12 0.038476
_diffrn_orient_matrix_UB_13 0.071709
_diffrn_orient_matrix_UB_21 -0.177018
_diffrn_orient_matrix_UB_22 0.074819
_diffrn_orient_matrix_UB_23 -0.031042
_diffrn_orient_matrix_UB_31 -0.100166
_diffrn_orient_matrix_UB_32 -0.147748
_diffrn_orient_matrix_UB_33 0.002846
_diffrn_radiation_monochromator mirror
_diffrn_radiation_probe x-ray
_diffrn_radiation_type CuK\a
_diffrn_radiation_wavelength 1.54184
_diffrn_reflns_av_R_equivalents 0.0377
_diffrn_reflns_av_unetI/netI 0.026
_diffrn_reflns_Laue_measured_fraction_full 0.993
_diffrn_reflns_Laue_measured_fraction_max 0.993
_diffrn_reflns_limit_h_max 8
_diffrn_reflns_limit_h_min -8
_diffrn_reflns_limit_k_max 10
_diffrn_reflns_limit_k_min -10
_diffrn_reflns_limit_l_max 22
_diffrn_reflns_limit_l_min -21
_diffrn_reflns_number 10845
_diffrn_reflns_point_group_measured_fraction_full 0.977
_diffrn_reflns_point_group_measured_fraction_max 0.977
_diffrn_reflns_reduction_process
;
 Scaled and merged with Sortav
 R.H. Blessing, (1987) Cryst. Rev. 1, 3-58
 R.H. Blessing, (1989) J. Appl. Cryst. 22, 396-397
;
_diffrn_reflns_theta_full 61.689
_diffrn_reflns_theta_max 61.689
_diffrn_reflns_theta_min 4.489
_diffrn_source 'fine-focus sealed X-ray tube'
_diffrn_standards_number 0
_exptl_absorpt_coefficient_mu 0.45
_exptl_absorpt_correction_T_max 1
_exptl_absorpt_correction_T_min 0.795
_exptl_absorpt_correction_type multi-scan
_exptl_absorpt_process_details
;
        CrysAlisPro 1.171.39.46e (Rigaku Oxford Diffraction, 2018)
        Empirical absorption correction using spherical harmonics,
        implemented in SCALE3 ABSPACK scaling algorithm.
;
_exptl_crystal_colour 'clear colourless'
_exptl_crystal_density_diffrn 1.049
_exptl_crystal_density_method 'not measured'
_exptl_crystal_description prism
_exptl_crystal_F_000 474
_exptl_crystal_size_max 0.3
_exptl_crystal_size_mid 0.2
_exptl_crystal_size_min 0.2
_refine_diff_density_max 0.169
_refine_diff_density_min -0.164
_refine_diff_density_rms 0.036
_refine_ls_abs_structure_details
;
 Flack x determined using 1637 quotients [(I+)-(I-)]/[(I+)+(I-)]
 (Parsons, Flack and Wagner, Acta Cryst. B69 (2013) 249-259).
;
_refine_ls_abs_structure_Flack 0.7(2)
_refine_ls_extinction_method none
_refine_ls_goodness_of_fit_ref 1.072
_refine_ls_hydrogen_treatment constr
_refine_ls_matrix_type full
_refine_ls_number_constraints 0
_refine_ls_number_parameters 312
_refine_ls_number_reflns 4122
_refine_ls_number_restraints 7
_refine_ls_restrained_S_all 1.071
_refine_ls_R_factor_all 0.0473
_refine_ls_R_factor_gt 0.045
_refine_ls_shift/su_max 0
_refine_ls_shift/su_mean 0
_refine_ls_structure_factor_coef Fsqd
_refine_ls_weighting_details 'w=1/[\s^2^(Fo^2^)+(0.0717P)^2^+0.1180P] where P=(Fo^2^+2Fc^2^)/3'
_refine_ls_weighting_scheme calc
_refine_ls_wR_factor_gt 0.1169
_refine_ls_wR_factor_ref 0.12
_reflns_Friedel_coverage 0.834
_reflns_Friedel_fraction_full 0.958
_reflns_Friedel_fraction_max 0.958
_reflns_number_gt 3906
_reflns_number_total 4122
_reflns_threshold_expression 'I > 2\s(I)'
_cod_data_source_file d2ob01307j2.cif
_cod_data_source_block 1907lc2
_cod_original_sg_symbol_H-M 'P 21'
_cod_original_formula_sum 'C30 H48.80 O'
_cod_database_code 7158866
_shelx_shelxl_version_number 2018/1

loop_
_symmetry_equiv_pos_as_xyz
'x, y, z'
'-x, y+1/2, -z'

loop_
_atom_site_label
_atom_site_type_symbol
_atom_site_fract_x
_atom_site_fract_y
_atom_site_fract_z
_atom_site_U_iso_or_equiv
_atom_site_adp_type
_atom_site_occupancy
_atom_site_site_symmetry_order
_atom_site_calc_flag
_atom_site_refinement_flags_posn
_atom_site_refinement_flags_adp
_atom_site_refinement_flags_occupancy
_atom_site_disorder_assembly
_atom_site_disorder_group
C1 C -0.3082(4) -0.4769(4) -0.86987(13) 0.0517(7) Uani 1 1 d . . . . .
H1A H -0.1914 -0.430324 -0.852344 0.062 Uiso 1 1 calc R U . . .
H1B H -0.292269 -0.585259 -0.866241 0.062 Uiso 1 1 calc R U . . .
C2 C -0.3629(4) -0.4352(4) -0.94458(14) 0.0573(8) Uani 1 1 d . . . . .
H2A H -0.367442 -0.32637 -0.94871 0.069 Uiso 1 1 calc R U . . .
H2B H -0.27073 -0.471678 -0.97076 0.069 Uiso 1 1 calc R U . . .
C3 C -0.5417(4) -0.4980(4) -0.97443(13) 0.0514(7) Uani 1 1 d . . . . .
C4 C -0.6970(4) -0.4826(4) -0.93396(13) 0.0489(7) Uani 1 1 d . . . . .
C5 C -0.6293(3) -0.5003(4) -0.85619(12) 0.0431(6) Uani 1 1 d . . . . .
H5 H -0.61068 -0.608767 -0.848995 0.052 Uiso 1 1 calc R U . . .
C6 C -0.7708(4) -0.4582(5) -0.81293(14) 0.0597(9) Uani 1 1 d . . . . .
H6A H -0.786672 -0.349758 -0.813931 0.072 Uiso 1 1 calc R U . . .
H6B H -0.886883 -0.503636 -0.832414 0.072 Uiso 1 1 calc R U . . .
C7 C -0.7195(4) -0.5081(5) -0.74067(14) 0.0642(10) Uani 1 1 d . . . . .
H7A H -0.776969 -0.441068 -0.711318 0.077 Uiso 1 1 calc R U . . .
H7B H -0.770102 -0.607852 -0.736407 0.077 Uiso 1 1 calc R U . . .
C8 C -0.5247(3) -0.5137(3) -0.71417(12) 0.0400(6) Uani 1 1 d . . . . .
C9 C -0.3965(3) -0.4829(3) -0.75222(12) 0.0395(6) Uani 1 1 d . . . . .
C10 C -0.4471(4) -0.4286(3) -0.82583(13) 0.0409(6) Uani 1 1 d . . . . .
C11 C -0.2006(3) -0.4827(4) -0.72310(12) 0.0449(7) Uani 1 1 d . . . . .
H11A H -0.152799 -0.382912 -0.729823 0.054 Uiso 1 1 calc R U . . .
H11B H -0.139094 -0.552186 -0.75005 0.054 Uiso 1 1 calc R U . . .
C12 C -0.1475(3) -0.5233(3) -0.64768(12) 0.0418(6) Uani 1 1 d . . . . .
H12A H -0.122676 -0.630485 -0.643547 0.05 Uiso 1 1 calc R U . . .
H12B H -0.036445 -0.469948 -0.628615 0.05 Uiso 1 1 calc R U . . .
C13 C -0.2964(3) -0.4837(3) -0.60738(11) 0.0343(5) Uani 1 1 d . . . . .
C14 C -0.4708(3) -0.5644(3) -0.64159(13) 0.0391(6) Uani 1 1 d . . . . .
C15 C -0.6010(4) -0.5312(4) -0.59125(14) 0.0537(8) Uani 1 1 d . . . . .
H15A H -0.698207 -0.605519 -0.594974 0.064 Uiso 1 1 calc R U . . .
H15B H -0.654823 -0.431851 -0.599298 0.064 Uiso 1 1 calc R U . . .
C16 C -0.4801(4) -0.5395(4) -0.52118(13) 0.0521(7) Uani 1 1 d . . . . .
H16A H -0.506885 -0.630324 -0.49707 0.063 Uiso 1 1 calc R U . . .
H16B H -0.502419 -0.453291 -0.493175 0.063 Uiso 1 1 calc R U . . .
C17 C -0.2811(3) -0.5406(3) -0.53276(12) 0.0375(6) Uani 1 1 d . . . . .
H17 H -0.242097 -0.646046 -0.532557 0.045 Uiso 1 1 calc R U . . .
C18 C -0.3226(4) -0.3160(3) -0.60872(14) 0.0474(7) Uani 1 1 d . . . . .
H18A H -0.208379 -0.267591 -0.591534 0.071 Uiso 1 1 calc R U . . .
H18B H -0.411842 -0.289304 -0.58006 0.071 Uiso 1 1 calc R U . . .
H18C H -0.364507 -0.283774 -0.655436 0.071 Uiso 1 1 calc R U . . .
C19 C -0.4499(5) -0.2589(4) -0.82219(16) 0.0573(8) Uani 1 1 d . . . . .
H19A H -0.542186 -0.227303 -0.795819 0.086 Uiso 1 1 calc R U . . .
H19B H -0.476755 -0.21831 -0.868202 0.086 Uiso 1 1 calc R U . . .
H19C H -0.332401 -0.223179 -0.800237 0.086 Uiso 1 1 calc R U . . .
C20 C -0.1565(4) -0.4617(3) -0.47578(12) 0.0416(6) Uani 1 1 d . . . . .
H20 H -0.198423 -0.357373 -0.473779 0.05 Uiso 1 1 calc R U . . .
C21 C 0.0377(4) -0.4589(4) -0.48799(14) 0.0531(7) Uani 1 1 d . . . . .
H21A H 0.074525 -0.558698 -0.498854 0.08 Uiso 1 1 calc R U . . .
H21B H 0.11503 -0.42362 -0.447012 0.08 Uiso 1 1 calc R U . . .
H21C H 0.048529 -0.392633 -0.52595 0.08 Uiso 1 1 calc R U . . .
C22 C -0.1687(4) -0.5352(4) -0.40703(13) 0.0482(7) Uani 1 1 d . . . . .
H22A H -0.29681 -0.542956 -0.402079 0.058 Uiso 1 1 calc R U . . .
H22B H -0.120708 -0.636767 -0.407687 0.058 Uiso 1 1 calc R U . . .
C23 C -0.0692(5) -0.4555(4) -0.34498(14) 0.0551(8) Uani 1 1 d . . . . .
H23A H 0.061387 -0.46185 -0.345784 0.066 Uiso 1 1 d R U . A .
H23B H -0.102961 -0.349856 -0.347727 0.066 Uiso 1 1 d R U . . .
C24 C -0.097(3) -0.520(2) -0.2775(9) 0.083(6) Uani 0.6 1 d . . P A 1
H24 H -0.171688 -0.604722 -0.277692 0.099 Uiso 0.6 1 calc R U P A 1
C25 C -0.0209(14) -0.4642(15) -0.2169(3) 0.083(3) Uani 0.6 1 d D . P A 1
C26 C 0.1492(15) -0.3816(15) -0.2082(5) 0.135(6) Uani 0.6 1 d D . P A 1
H26A H 0.249655 -0.450356 -0.196701 0.202 Uiso 0.6 1 calc R U P A 1
H26B H 0.150513 -0.309487 -0.171486 0.202 Uiso 0.6 1 calc R U P A 1
H26C H 0.160564 -0.330147 -0.250464 0.202 Uiso 0.6 1 calc R U P A 1
C27 C -0.0648(18) -0.5271(15) -0.1534(3) 0.133(6) Uani 0.6 1 d D . P A 1
H27A H -0.192646 -0.552123 -0.15945 0.199 Uiso 0.6 1 calc R U P A 1
H27B H -0.037673 -0.454589 -0.116722 0.199 Uiso 0.6 1 calc R U P A 1
H27C H 0.006733 -0.616357 -0.141673 0.199 Uiso 0.6 1 calc R U P A 1
C24' C -0.127(4) -0.513(2) -0.2803(14) 0.074(8) Uani 0.4 1 d . . P A 2
H24A H -0.086896 -0.616202 -0.273302 0.089 Uiso 0.4 1 calc R U P A 2
H24B H -0.260101 -0.512579 -0.286388 0.089 Uiso 0.4 1 calc R U P A 2
C25' C -0.0529(19) -0.420(3) -0.2136(10) 0.102(8) Uiso 0.4 1 d D . P A 2
H25' H -0.083915 -0.315138 -0.225158 0.122 Uiso 0.4 1 calc R U P A 2
C26' C -0.156(3) -0.460(2) -0.1594(9) 0.128(7) Uiso 0.4 1 d D . P A 2
H26D H -0.134656 -0.563216 -0.146771 0.192 Uiso 0.4 1 calc R U P A 2
H26E H -0.284548 -0.444718 -0.175781 0.192 Uiso 0.4 1 calc R U P A 2
H26F H -0.118906 -0.39669 -0.119743 0.192 Uiso 0.4 1 calc R U P A 2
C27' C 0.1443(19) -0.425(2) -0.1977(10) 0.096(5) Uiso 0.4 1 d D . P A 2
H27D H 0.19542 -0.407279 -0.23917 0.143 Uiso 0.4 1 calc R U P A 2
H27E H 0.182618 -0.521616 -0.178979 0.143 Uiso 0.4 1 calc R U P A 2
H27F H 0.186055 -0.347926 -0.164257 0.143 Uiso 0.4 1 calc R U P A 2
C28 C -0.7826(5) -0.3311(4) -0.95428(16) 0.0640(9) Uani 1 1 d . . . . .
H28A H -0.883537 -0.314344 -0.929775 0.096 Uiso 1 1 calc R U . . .
H28B H -0.825693 -0.329642 -1.003258 0.096 Uiso 1 1 calc R U . . .
H28C H -0.692902 -0.253236 -0.942699 0.096 Uiso 1 1 calc R U . . .
C29 C -0.8364(5) -0.6031(5) -0.95655(18) 0.0713(11) Uani 1 1 d . . . . .
H29A H -0.783582 -0.70022 -0.944555 0.107 Uiso 1 1 calc R U . . .
H29B H -0.873807 -0.597473 -1.005813 0.107 Uiso 1 1 calc R U . . .
H29C H -0.940901 -0.588582 -0.933729 0.107 Uiso 1 1 calc R U . . .
C30 C -0.4493(4) -0.7336(4) -0.64452(16) 0.0547(8) Uani 1 1 d . . . . .
H30A H -0.35371 -0.757881 -0.670702 0.082 Uiso 1 1 calc R U . . .
H30B H -0.562245 -0.777848 -0.666378 0.082 Uiso 1 1 calc R U . . .
H30C H -0.418195 -0.772624 -0.598335 0.082 Uiso 1 1 calc R U . . .
O1 O -0.5640(4) -0.5546(4) -1.03020(12) 0.0838(8) Uani 1 1 d . . . . .

loop_
_atom_site_aniso_label
_atom_site_aniso_U_11
_atom_site_aniso_U_22
_atom_site_aniso_U_33
_atom_site_aniso_U_23
_atom_site_aniso_U_13
_atom_site_aniso_U_12
C1 0.0399(14) 0.083(2) 0.0340(14) 0.0063(14) 0.0102(11) 0.0077(15)
C2 0.0534(17) 0.085(2) 0.0356(15) 0.0026(15) 0.0127(12) 0.0057(16)
C3 0.0610(18) 0.0598(18) 0.0328(14) -0.0009(14) 0.0052(12) 0.0095(15)
C4 0.0445(15) 0.0660(18) 0.0341(14) -0.0049(13) -0.0002(11) 0.0042(14)
C5 0.0359(13) 0.0609(18) 0.0317(13) -0.0002(12) 0.0029(10) 0.0027(12)
C6 0.0322(13) 0.107(3) 0.0396(15) 0.0023(17) 0.0043(11) 0.0094(16)
C7 0.0318(13) 0.124(3) 0.0364(14) 0.0027(18) 0.0053(11) 0.0028(17)
C8 0.0301(12) 0.0574(17) 0.0328(12) -0.0003(12) 0.0058(9) -0.0001(12)
C9 0.0325(12) 0.0542(16) 0.0318(12) 0.0039(12) 0.0047(10) 0.0023(12)
C10 0.0344(13) 0.0574(16) 0.0310(13) 0.0016(12) 0.0050(10) 0.0019(12)
C11 0.0321(13) 0.0706(18) 0.0327(13) 0.0040(13) 0.0071(10) 0.0013(13)
C12 0.0312(12) 0.0606(17) 0.0334(12) 0.0005(12) 0.0048(9) 0.0028(12)
C13 0.0295(12) 0.0432(13) 0.0305(12) -0.0003(10) 0.0057(9) -0.0018(10)
C14 0.0324(13) 0.0539(16) 0.0314(13) 0.0015(11) 0.0060(10) -0.0038(11)
C15 0.0353(13) 0.090(2) 0.0378(14) 0.0024(15) 0.0128(10) -0.0031(15)
C16 0.0410(14) 0.083(2) 0.0343(14) 0.0036(14) 0.0121(11) -0.0068(15)
C17 0.0391(13) 0.0439(13) 0.0297(12) 0.0019(10) 0.0066(10) 0.0006(11)
C18 0.0576(16) 0.0463(15) 0.0381(14) 0.0003(12) 0.0072(12) 0.0046(13)
C19 0.070(2) 0.0586(18) 0.0403(15) 0.0051(13) -0.0004(14) -0.0007(16)
C20 0.0451(14) 0.0484(15) 0.0310(13) -0.0002(11) 0.0049(10) -0.0009(12)
C21 0.0458(15) 0.077(2) 0.0351(14) 0.0004(14) 0.0018(11) -0.0107(15)
C22 0.0535(15) 0.0576(17) 0.0332(14) 0.0014(12) 0.0057(11) -0.0038(14)
C23 0.0659(19) 0.0625(19) 0.0343(15) 0.0041(14) -0.0004(12) -0.0057(15)
C24 0.092(7) 0.124(14) 0.029(7) 0.011(6) 0.002(5) -0.054(7)
C25 0.133(7) 0.094(8) 0.016(3) 0.010(3) -0.003(3) -0.061(6)
C26 0.201(13) 0.126(9) 0.055(5) 0.023(5) -0.047(6) -0.105(9)
C27 0.202(12) 0.167(11) 0.021(3) 0.013(4) -0.009(4) -0.110(11)
C24' 0.124(16) 0.052(9) 0.036(10) 0.000(7) -0.020(9) 0.007(9)
C28 0.0625(19) 0.083(2) 0.0421(17) 0.0002(16) -0.0055(14) 0.0246(19)
C29 0.063(2) 0.099(3) 0.0470(18) -0.0116(17) -0.0051(15) -0.0147(19)
C30 0.0628(18) 0.0537(18) 0.0460(16) 0.0027(13) 0.0035(14) -0.0140(15)
O1 0.0936(18) 0.117(2) 0.0425(13) -0.0289(14) 0.0149(11) -0.0072(17)

loop_
_atom_type_symbol
_atom_type_description
_atom_type_scat_dispersion_real
_atom_type_scat_dispersion_imag
_atom_type_scat_source
C C 0.0181 0.0091 'International Tables Vol C Tables 4.2.6.8 and 6.1.1.4'
H H 0 0 'International Tables Vol C Tables 4.2.6.8 and 6.1.1.4'
O O 0.0492 0.0322 'International Tables Vol C Tables 4.2.6.8 and 6.1.1.4'

loop_
_geom_angle_atom_site_label_1
_geom_angle_atom_site_label_2
_geom_angle_atom_site_label_3
_geom_angle
_geom_angle_site_symmetry_1
_geom_angle_site_symmetry_3
_geom_angle_publ_flag
C2 C1 C10 112.6(2) . . ?
C3 C2 C1 112.4(3) . . ?
O1 C3 C2 120.7(3) . . ?
O1 C3 C4 121.0(3) . . ?
C2 C3 C4 118.2(2) . . ?
C3 C4 C29 109.1(3) . . ?
C3 C4 C28 105.4(3) . . ?
C29 C4 C28 108.4(3) . . ?
C3 C4 C5 110.9(2) . . ?
C29 C4 C5 108.7(3) . . ?
C28 C4 C5 114.2(2) . . ?
C6 C5 C10 109.3(2) . . ?
C6 C5 C4 112.8(2) . . ?
C10 C5 C4 118.3(2) . . ?
C7 C6 C5 111.8(2) . . ?
C8 C7 C6 116.3(2) . . ?
C9 C8 C7 123.4(2) . . ?
C9 C8 C14 119.5(2) . . ?
C7 C8 C14 117.0(2) . . ?
C8 C9 C11 122.2(2) . . ?
C8 C9 C10 120.7(2) . . ?
C11 C9 C10 116.7(2) . . ?
C1 C10 C9 111.5(2) . . ?
C1 C10 C19 109.1(3) . . ?
C9 C10 C19 106.1(2) . . ?
C1 C10 C5 107.5(2) . . ?
C9 C10 C5 108.0(2) . . ?
C19 C10 C5 114.7(3) . . ?
C9 C11 C12 117.8(2) . . ?
C13 C12 C11 111.1(2) . . ?
C12 C13 C18 109.2(2) . . ?
C12 C13 C17 118.4(2) . . ?
C18 C13 C17 109.5(2) . . ?
C12 C13 C14 107.4(2) . . ?
C18 C13 C14 111.0(2) . . ?
C17 C13 C14 101.05(19) . . ?
C8 C14 C15 117.5(2) . . ?
C8 C14 C30 106.2(2) . . ?
C15 C14 C30 107.5(2) . . ?
C8 C14 C13 110.9(2) . . ?
C15 C14 C13 101.7(2) . . ?
C30 C14 C13 113.2(2) . . ?
C14 C15 C16 103.5(2) . . ?
C15 C16 C17 108.2(2) . . ?
C20 C17 C16 112.4(2) . . ?
C20 C17 C13 119.8(2) . . ?
C16 C17 C13 102.24(19) . . ?
C21 C20 C17 112.5(2) . . ?
C21 C20 C22 110.1(2) . . ?
C17 C20 C22 110.1(2) . . ?
C23 C22 C20 115.3(3) . . ?
C24 C23 C22 114.8(8) . . ?
C24' C23 C22 110.9(10) . . ?
C25 C24 C23 123.4(12) . . ?
C24 C25 C26 122.4(9) . . ?
C24 C25 C27 120.1(9) . . ?
C26 C25 C27 113.9(7) . . ?
C23 C24' C25' 114.8(17) . . ?
C27' C25' C26' 118.1(17) . . ?
C27' C25' C24' 112.1(18) . . ?
C26' C25' C24' 109.1(18) . . ?

loop_
_geom_bond_atom_site_label_1
_geom_bond_atom_site_label_2
_geom_bond_distance
_geom_bond_site_symmetry_2
_geom_bond_publ_flag
C1 C2 1.530(4) . ?
C1 C10 1.535(4) . ?
C2 C3 1.499(5) . ?
C3 O1 1.212(4) . ?
C3 C4 1.531(4) . ?
C4 C29 1.534(5) . ?
C4 C28 1.544(5) . ?
C4 C5 1.563(3) . ?
C5 C6 1.524(4) . ?
C5 C10 1.554(4) . ?
C6 C7 1.502(4) . ?
C7 C8 1.483(4) . ?
C8 C9 1.350(3) . ?
C8 C14 1.512(4) . ?
C9 C11 1.501(3) . ?
C9 C10 1.539(3) . ?
C10 C19 1.539(5) . ?
C11 C12 1.539(3) . ?
C12 C13 1.524(3) . ?
C13 C18 1.532(4) . ?
C13 C17 1.562(3) . ?
C13 C14 1.565(3) . ?
C14 C15 1.542(4) . ?
C14 C30 1.544(4) . ?
C15 C16 1.546(4) . ?
C16 C17 1.555(4) . ?
C17 C20 1.533(4) . ?
C20 C21 1.524(4) . ?
C20 C22 1.540(4) . ?
C22 C23 1.524(4) . ?
C23 C24 1.513(16) . ?
C23 C24' 1.52(3) . ?
C24 C25 1.35(2) . ?
C25 C26 1.472(5) . ?
C25 C27 1.474(5) . ?
C24' C25' 1.60(3) . ?
C25' C27' 1.472(6) . ?
C25' C26' 1.473(6) . ?
